data_2005632
loop_
_publ_author_name
'Stock, N.'
'Schnick, W.'

_publ_contact_author
;
    Prof. Wolfgang Schnick
    Laboratorium f\"ur Anorganische Chemie
    Universit\"atsstr. 30
    D-95440 Bayreuth
    Germany
;
_publ_section_title
;
 Triammonium Trimetaphosphimate Monohydrate
;
_journal_issue 11
_journal_name_full 'Acta Crystallographica Section C'
_journal_page_first 2645
_journal_page_last 2647
_journal_paper_doi 10.1107/S0108270196006907
_journal_volume 52
_journal_year 1996
_chemical_formula_iupac '(N H4 )3 (P O2 N H)3 , H2 O'
_chemical_formula_moiety '(N H4 )3, (P O2 N H)3 , H2 O'
_chemical_formula_structural '(N H4 )3 (P O2 N H)3 , H2 O'
_chemical_formula_sum 'H17 N6 O7 P3'
_chemical_formula_weight 306.11
_chemical_name_common 'Triammonium trimetaphosphimate monohydrate'
_chemical_name_systematic
;
 Triammonium-tri-\m-imido-cyclotriphosphate monohydrate
;
_space_group_IT_number 4
_symmetry_cell_setting monoclinic
_symmetry_space_group_name_Hall 'P 2yb'
_symmetry_space_group_name_H-M 'P 1 21 1'
_audit_creation_method 'Siemens SHELXTL'
_cell_angle_alpha 90.00
_cell_angle_beta 102.133(6)
_cell_angle_gamma 90.00
_cell_formula_units_Z 2
_cell_length_a 6.5712(6)
_cell_length_b 12.9917(6)
_cell_length_c 6.9237(3)
_cell_measurement_reflns_used 49
_cell_measurement_temperature 153(2)
_cell_measurement_theta_max 15.16
_cell_measurement_theta_min 6.1
_cell_volume 577.88(7)
_computing_cell_refinement XSCANS
_computing_data_collection 'XSCANS (Siemens, 1994)'
_computing_data_reduction 'SHELXTL/PC (Sheldrick, 1994)'
_computing_molecular_graphics SHELXTL
_computing_publication_material SHELXTL
_computing_structure_refinement SHELXTL
_computing_structure_solution SHELXTL
_diffrn_ambient_temperature 153(2)
_diffrn_measurement_device 'Siemens P4 diffractometer'
_diffrn_measurement_method \w-scans
_diffrn_radiation_monochromator graphite
_diffrn_radiation_source 'fine-focus sealed tube'
_diffrn_radiation_type MoK\a
_diffrn_radiation_wavelength 0.71073
_diffrn_reflns_av_R_equivalents 0.0129
_diffrn_reflns_av_sigmaI/netI 0.0104
_diffrn_reflns_limit_h_max 8
_diffrn_reflns_limit_h_min -9
_diffrn_reflns_limit_k_max 17
_diffrn_reflns_limit_k_min -17
_diffrn_reflns_limit_l_max 9
_diffrn_reflns_limit_l_min -9
_diffrn_reflns_number 3517
_diffrn_reflns_reduction_process 'merging after Lorentz and Polarisation correction'
_diffrn_reflns_theta_max 29.28
_diffrn_reflns_theta_min 3.01
_diffrn_standards_decay_% 4.22
_diffrn_standards_interval_count 97
_diffrn_standards_number 3
_exptl_absorpt_coefficient_mu 0.549
_exptl_absorpt_correction_type none
_exptl_crystal_colour colourless
_exptl_crystal_density_diffrn 1.759
_exptl_crystal_density_meas ?
_exptl_crystal_description platelet
_exptl_crystal_F_000 320
_exptl_crystal_size_max 0.50
_exptl_crystal_size_mid 0.45
_exptl_crystal_size_min 0.2
_refine_diff_density_max 0.385
_refine_diff_density_min -0.266
_refine_ls_abs_structure_details 'Flack (1983)'
_refine_ls_abs_structure_Flack -0.07(5)
_refine_ls_extinction_coef 0.169(4)
_refine_ls_extinction_method 'SHELXL93 (Sheldrick, 1993)'
_refine_ls_goodness_of_fit_all 1.129
_refine_ls_goodness_of_fit_obs 1.130
_refine_ls_hydrogen_treatment 'H atoms refined using riding model, starting from Fourier coordinates'
_refine_ls_matrix_type full
_refine_ls_number_parameters 163
_refine_ls_number_reflns 3106
_refine_ls_number_restraints 1
_refine_ls_restrained_S_all 1.129
_refine_ls_restrained_S_obs 1.130
_refine_ls_R_factor_all 0.0173
_refine_ls_R_factor_obs 0.0167
_refine_ls_shift/esd_max -0.001
_refine_ls_shift/esd_mean 0.000
_refine_ls_structure_factor_coef Fsqd
_refine_ls_weighting_details 'w = 1/[\s^2^(Fo^2^)+(0.0671P)^2^+0.9697P] where P=(Fo^2^+2Fc^2^)/3'
_refine_ls_weighting_scheme calc
_refine_ls_wR_factor_all 0.0447
_refine_ls_wR_factor_obs 0.0443
_reflns_number_observed 3048
_reflns_number_total 3106
_reflns_observed_criterion >2sigma(I)
_cod_data_source_file jz1139.cif
_cod_data_source_block norb2t
_cod_depositor_comments
;
The following automatic conversions were performed:

'_exptl_crystal_density_meas' value 'not measured' was changed to '?'
- the value is perceived as not measured.

Automatic conversion script
Id: cif_fix_values 3008 2015-01-20 13:52:24Z robertas 

The following automatic conversions were performed:

'_refine_ls_weighting_scheme' value 'calc w =
1/[\s^2^(Fo^2^)+(0.0671P)^2^+0.9697P] where P=(Fo^2^+2Fc^2^)/3' was
changed to 'calc'. New tag '_refine_ls_weighting_details' was
created. The value of the new tag was set to 'w =
1/[\s^2^(Fo^2^)+(0.0671P)^2^+0.9697P] where P=(Fo^2^+2Fc^2^)/3'.

Automatic conversion script
Id: cif_fix_values 3143 2015-03-26 13:38:13Z robertas 
;
_cod_original_cell_volume 577.88(6)
_cod_original_sg_symbol_Hall 'P 2y1'
_cod_original_sg_symbol_H-M 'P 21'
_cod_database_code 2005632

loop_
_symmetry_equiv_pos_as_xyz
'x, y, z'
'-x, y+1/2, -z'

loop_
_atom_site_aniso_label
_atom_site_aniso_U_11
_atom_site_aniso_U_22
_atom_site_aniso_U_33
_atom_site_aniso_U_12
_atom_site_aniso_U_13
_atom_site_aniso_U_23
P1 0.00781(11) 0.00742(11) 0.00729(11) 0.00026(10) 0.00206(8) 0.00098(10)
P2 0.00779(12) 0.00774(12) 0.00741(12) 0.00152(9) 0.00115(9) 0.00110(9)
P3 0.00770(11) 0.00778(11) 0.00903(11) 0.00139(10) 0.00290(8) 0.00061(10)
O1 0.0124(4) 0.0112(4) 0.0131(4) -0.0011(3) 0.0051(3) 0.0033(3)
O2 0.0134(4) 0.0125(4) 0.0087(3) -0.0003(3) 0.0002(3) -0.0022(3)
O3 0.0144(4) 0.0082(4) 0.0168(4) -0.0007(3) 0.0038(3) 0.0004(3)
O4 0.0122(4) 0.0158(4) 0.0108(3) 0.0038(3) -0.0019(3) 0.0013(3)
O5 0.0150(4) 0.0131(4) 0.0131(4) 0.0051(3) 0.0062(3) 0.0005(3)
O6 0.0098(4) 0.0135(4) 0.0174(4) -0.0029(3) 0.0027(3) -0.0008(3)
O7 0.0357(6) 0.0159(4) 0.0183(4) -0.0021(4) 0.0002(4) 0.0035(3)
N1 0.0070(4) 0.0115(4) 0.0101(4) 0.0017(3) 0.0025(3) 0.0030(3)
N2 0.0131(4) 0.0147(5) 0.0076(4) 0.0063(4) 0.0033(3) 0.0016(3)
N3 0.0095(4) 0.0065(4) 0.0101(4) 0.0006(3) 0.0036(3) 0.0001(3)
N4 0.0223(6) 0.0126(5) 0.0142(5) 0.0016(4) -0.0001(4) -0.0033(4)
N5 0.0139(5) 0.0124(5) 0.0173(5) 0.0013(3) 0.0025(4) -0.0012(4)
N6 0.0129(4) 0.0202(5) 0.0141(4) -0.0006(4) 0.0034(4) 0.0008(4)

loop_
_atom_site_label
_atom_site_occupancy
_atom_site_fract_x
_atom_site_fract_y
_atom_site_fract_z
_atom_site_U_iso_or_equiv
_atom_site_thermal_displace_type
_atom_site_calc_flag
_atom_site_refinement_flags
_atom_site_type_symbol
P1 1 0.02535(4) 0.33316(2) 0.72015(4) 0.00744(6) Uani d . P
P2 1 0.10742(4) 0.19652(2) 1.07928(4) 0.00771(7) Uani d . P
P3 1 -0.25397(4) 0.33577(2) 0.99785(4) 0.00800(6) Uani d . P
O1 1 0.16375(13) 0.41095(7) 0.64863(12) 0.0119(2) Uani d . O
O2 1 -0.10457(13) 0.26666(7) 0.56206(11) 0.0118(2) Uani d . O
O3 1 -0.0006(2) 0.09673(6) 1.00781(14) 0.0131(2) Uani d . O
O4 1 0.30004(13) 0.18524(7) 1.24027(12) 0.0136(2) Uani d . O
O5 1 -0.34141(14) 0.41494(7) 1.11523(13) 0.0133(2) Uani d . O
O6 1 -0.39934(13) 0.25751(7) 0.88222(13) 0.0136(2) Uani d . O
O7 1 0.4847(2) 0.09424(8) 1.60331(15) 0.0241(2) Uani d . O
H7A 1 0.4403(2) 0.11986(8) 1.50202(15) 0.041(6) Uiso d R H
H7B 1 0.5418(2) 0.14296(8) 1.67862(15) 0.044(6) Uiso d R H
N1 1 0.17490(15) 0.25983(8) 0.89190(14) 0.0094(2) Uani d . N
H1 1 0.29506(15) 0.25233(8) 0.88968(14) 0.027(5) Uiso d R H
N2 1 -0.0590(2) 0.27646(8) 1.15341(14) 0.0117(2) Uani d . N
H2 1 -0.0611(2) 0.27245(8) 1.27866(14) 0.036(6) Uiso d R H
N3 1 -0.1355(2) 0.39647(8) 0.83702(14) 0.0085(2) Uani d . N
H3 1 -0.0814(2) 0.45604(8) 0.88526(14) 0.017(4) Uiso d R H
N4 1 0.0383(2) 0.06228(8) 0.6223(2) 0.0170(2) Uani d . N
H4A 1 -0.0208(2) 0.01960(8) 0.5401(2) 0.026(5) Uiso d R H
H4B 1 0.0282(2) 0.05320(8) 0.7401(2) 0.028(5) Uiso d R H
H4C 1 -0.0118(2) 0.11550(8) 0.5801(2) 0.020(4) Uiso d R H
H4D 1 0.1680(2) 0.05990(8) 0.6209(2) 0.032(5) Uiso d R H
N5 1 -0.6011(2) 0.55749(8) 0.9022(2) 0.0147(2) Uani d . N
H5A 1 -0.5368(2) 0.60576(8) 0.8412(2) 0.029(5) Uiso d R H
H5B 1 -0.6740(2) 0.51486(8) 0.8028(2) 0.022(4) Uiso d R H
H5C 1 -0.5072(2) 0.51978(8) 0.9902(2) 0.033(5) Uiso d R H
H5D 1 -0.6526(2) 0.59567(8) 0.9568(2) 0.051(7) Uiso d R H
N6 1 0.4845(2) 0.35738(8) 1.4433(2) 0.0156(2) Uani d . N
H6A 1 0.4182(2) 0.37444(8) 1.5153(2) 0.028(5) Uiso d R H
H6B 1 0.5163(2) 0.40267(8) 1.3572(2) 0.036(6) Uiso d R H
H6C 1 0.4183(2) 0.31176(8) 1.3629(2) 0.025(5) Uiso d R H
H6D 1 0.6002(2) 0.34252(8) 1.5031(2) 0.040(6) Uiso d R H

loop_
_atom_type_symbol
_atom_type_description
_atom_type_scat_dispersion_real
_atom_type_scat_dispersion_imag
_atom_type_scat_source
N N 0.0061 0.0033 'International Tables Vol C Tables 4.2.6.8 and 6.1.1.4'
H H 0.0000 0.0000 'International Tables Vol C Tables 4.2.6.8 and 6.1.1.4'
O O 0.0106 0.0060 'International Tables Vol C Tables 4.2.6.8 and 6.1.1.4'
P P 0.1023 0.0942 'International Tables Vol C Tables 4.2.6.8 and 6.1.1.4'

loop_
_geom_angle_atom_site_label_1
_geom_angle_atom_site_label_2
_geom_angle_atom_site_label_3
_geom_angle
_geom_angle_publ_flag
O2 P1 O1 115.63(5) yes
O2 P1 N1 110.35(5) yes
O1 P1 N1 108.05(5) yes
O2 P1 N3 108.24(5) yes
O1 P1 N3 108.31(5) yes
N1 P1 N3 105.80(5) yes
O4 P2 O3 114.98(6) yes
O4 P2 N2 109.66(5) yes
O3 P2 N2 110.03(6) yes
O4 P2 N1 107.64(5) yes
O3 P2 N1 110.54(5) yes
N2 P2 N1 103.34(5) yes
O5 P3 O6 118.64(5) yes
O5 P3 N2 107.17(5) yes
O6 P3 N2 110.17(5) yes
O5 P3 N3 108.70(5) yes
O6 P3 N3 107.14(5) yes
N2 P3 N3 104.06(5) yes
H7A O7 H7B 105.5 ?
P1 N1 P2 128.29(6) yes
P1 N1 H1 119.42(3) ?
P2 N1 H1 112.28(3) ?
P2 N2 P3 123.42(6) yes
P2 N2 H2 114.70(3) ?
P3 N2 H2 119.77(3) ?
P1 N3 P3 121.06(6) yes
P1 N3 H3 111.50(3) ?
P3 N3 H3 111.36(3) ?
H4A N4 H4B 116.8 ?
H4A N4 H4C 103.4 ?
H4B N4 H4C 111.6 ?
H4A N4 H4D 107.0 ?
H4B N4 H4D 106.7 ?
H4C N4 H4D 111.4 ?
H5A N5 H5B 106.5 ?
H5A N5 H5C 111.5 ?
H5B N5 H5C 110.1 ?
H5A N5 H5D 94.7 ?
H5B N5 H5D 123.4 ?
H5C N5 H5D 109.5 ?
H6A N6 H6B 119.5 ?
H6A N6 H6C 110.0 ?
H6B N6 H6C 100.3 ?
H6A N6 H6D 109.9 ?
H6B N6 H6D 99.9 ?
H6C N6 H6D 117.2 ?

loop_
_geom_bond_atom_site_label_1
_geom_bond_atom_site_label_2
_geom_bond_distance
_geom_bond_publ_flag
P1 O2 1.5101(8) yes
P1 O1 1.5110(9) yes
P1 N1 1.6721(10) yes
P1 N3 1.6758(10) yes
P2 O4 1.5077(9) yes
P2 O3 1.5104(9) yes
P2 N2 1.6654(10) yes
P2 N1 1.6728(10) yes
P3 O5 1.4983(9) yes
P3 O6 1.5052(9) yes
P3 N2 1.6779(10) yes
P3 N3 1.6830(10) yes
O7 H7A 0.78 ?
O7 H7B 0.86 ?
N1 H1 0.80 ?
N2 H2 0.87 ?
N3 H3 0.89 ?
N4 H4A 0.83 ?
N4 H4B 0.84 ?
N4 H4C 0.79 ?
N4 H4D 0.85 ?
N5 H5A 0.91 ?
N5 H5B 0.93 ?
N5 H5C 0.91 ?
N5 H5D 0.75 ?
N6 H6A 0.76 ?
N6 H6B 0.89 ?
N6 H6C 0.87 ?
N6 H6D 0.81 ?
